data_2104409
loop_
_publ_author_name
'Das, Birinchi K.'
'Bora, Sanchay J.'
'Bhattacharyya, Manjit K.'
'Barman, Rama K.'

_publ_section_title
;
 Inverse bilayer structure of mononuclear Co^II^ and Ni^II^ complexes
 of the type <i>M</i>(H~2~O)~3~(SO~4~)(4-CNpy)~2~
;
_journal_coeditor_code ZB5003
_journal_issue 4
_journal_name_full 'Acta Crystallographica Section B'
_journal_page_first 467
_journal_page_last 473
_journal_paper_doi 10.1107/S0108768109021090
_journal_volume 65
_journal_year 2009
_chemical_formula_sum 'C12 H16 Co N4 O8 S'
_chemical_formula_weight 435.28
_chemical_name_systematic
;
Tris(aqua)bis(4-cyanopyridine)cobalt(II) sulphate.H~2~O
;
_space_group_IT_number 14
_symmetry_cell_setting monoclinic
_symmetry_space_group_name_Hall '-P 2ybc'
_symmetry_space_group_name_H-M 'P 1 21/c 1'
_atom_sites_solution_hydrogens geom
_atom_sites_solution_primary direct
_atom_sites_solution_secondary difmap
_cell_angle_alpha 90.00
_cell_angle_beta 94.5090(10)
_cell_angle_gamma 90.00
_cell_formula_units_Z 4
_cell_length_a 17.1467(3)
_cell_length_b 8.35040(10)
_cell_length_c 12.5644(2)
_cell_measurement_temperature 293(2)
_cell_volume 1793.43(5)
_computing_structure_refinement 'SHELXL-97 (Sheldrick, 1997)'
_diffrn_ambient_temperature 293(2)
_diffrn_measured_fraction_theta_full 0.995
_diffrn_measured_fraction_theta_max 0.995
_diffrn_measurement_device_type 'Bruker AXS CCD'
_diffrn_measurement_method '\f and \w scans'
_diffrn_radiation_monochromator graphite
_diffrn_radiation_source 'fine-focus sealed tube'
_diffrn_radiation_type MoK\a
_diffrn_radiation_wavelength 0.71073
_diffrn_reflns_av_R_equivalents 0.0238
_diffrn_reflns_av_sigmaI/netI 0.0188
_diffrn_reflns_limit_h_max 22
_diffrn_reflns_limit_h_min -22
_diffrn_reflns_limit_k_max 11
_diffrn_reflns_limit_k_min -11
_diffrn_reflns_limit_l_max 16
_diffrn_reflns_limit_l_min -15
_diffrn_reflns_number 19138
_diffrn_reflns_theta_full 28.29
_diffrn_reflns_theta_max 28.29
_diffrn_reflns_theta_min 2.71
_exptl_absorpt_coefficient_mu 1.122
_exptl_absorpt_correction_T_max 1.000000
_exptl_absorpt_correction_T_min 0.853470
_exptl_absorpt_correction_type multi-scan
_exptl_absorpt_process_details SADABS
_exptl_crystal_colour pink
_exptl_crystal_density_diffrn 1.612
_exptl_crystal_density_method 'not measured'
_exptl_crystal_description 'rectangular block'
_exptl_crystal_F_000 892
_exptl_crystal_size_max 0.42
_exptl_crystal_size_mid 0.37
_exptl_crystal_size_min 0.11
_refine_diff_density_max 0.532
_refine_diff_density_min -0.302
_refine_ls_extinction_method none
_refine_ls_goodness_of_fit_ref 1.034
_refine_ls_hydrogen_treatment mixed
_refine_ls_matrix_type full
_refine_ls_number_parameters 267
_refine_ls_number_reflns 4431
_refine_ls_number_restraints 0
_refine_ls_restrained_S_all 1.034
_refine_ls_R_factor_all 0.0321
_refine_ls_R_factor_gt 0.0263
_refine_ls_shift/su_max 0.001
_refine_ls_shift/su_mean 0.000
_refine_ls_structure_factor_coef Fsqd
_refine_ls_weighting_details 'calc w=1/[\s^2^(Fo^2^)+(0.0404P)^2^+0.4131P] where P=(Fo^2^+2Fc^2^)/3'
_refine_ls_weighting_scheme calc
_refine_ls_wR_factor_gt 0.0690
_refine_ls_wR_factor_ref 0.0722
_reflns_number_gt 3899
_reflns_number_total 4431
_reflns_threshold_expression >2sigma(I)
_cod_data_source_file zb5003.cif
_cod_data_source_block coso4
_cod_original_sg_symbol_H-M P2~1~/c
_cod_database_code 2104409
_cod_database_fobs_code 2104409

loop_
_symmetry_equiv_pos_as_xyz
'x, y, z'
'-x, y+1/2, -z+1/2'
'-x, -y, -z'
'x, -y-1/2, z-1/2'

loop_
_atom_site_type_symbol
_atom_site_label
_atom_site_fract_x
_atom_site_fract_y
_atom_site_fract_z
_atom_site_U_iso_or_equiv
_atom_site_adp_type
_atom_site_calc_flag
_atom_site_refinement_flags
_atom_site_occupancy
_atom_site_disorder_assembly
_atom_site_disorder_group
Co Co1 0.347911(11) 0.54268(2) 0.701274(15) 0.02546(7) Uani d . 1 . .
C C1 0.28962(9) 0.5240(2) 0.46737(12) 0.0349(3) Uani d . 1 . .
H H1 0.3331 0.5889 0.4612 0.042 Uiso calc R 1 . .
C C2 0.24277(10) 0.4879(2) 0.37681(13) 0.0422(4) Uani d . 1 . .
H H2 0.2544 0.5268 0.3105 0.051 Uiso calc R 1 . .
C C3 0.17793(10) 0.3925(2) 0.38658(14) 0.0449(4) Uani d . 1 . .
C C4 0.16295(10) 0.3330(2) 0.48571(15) 0.0478(4) Uani d . 1 . .
H H4 0.1200 0.2676 0.4940 0.057 Uiso calc R 1 . .
C C5 0.21364(10) 0.3737(2) 0.57149(13) 0.0403(4) Uani d . 1 . .
H H5 0.2046 0.3324 0.6381 0.048 Uiso calc R 1 . .
C C6 0.12672(12) 0.3561(4) 0.29256(16) 0.0657(7) Uani d . 1 . .
C C11 0.17908(10) 0.6516(2) 0.75512(13) 0.0417(4) Uani d . 1 . .
H H11 0.1730 0.6736 0.6824 0.050 Uiso calc R 1 . .
C C10 0.11721(10) 0.6822(3) 0.81543(15) 0.0503(5) Uani d . 1 . .
H H10 0.0703 0.7227 0.7843 0.060 Uiso calc R 1 . .
C C9 0.12690(10) 0.6507(3) 0.92423(14) 0.0462(4) Uani d . 1 . .
C C8 0.19719(10) 0.5895(2) 0.96756(14) 0.0433(4) Uani d . 1 . .
H H8 0.2050 0.5673 1.0402 0.052 Uiso calc R 1 . .
C C7 0.25545(10) 0.5622(2) 0.90028(13) 0.0379(4) Uani d . 1 . .
H H7 0.3028 0.5209 0.9294 0.045 Uiso calc R 1 . .
C C12 0.06661(12) 0.6858(4) 0.99473(17) 0.0697(7) Uani d . 1 . .
N N1 0.27524(7) 0.46961(15) 0.56414(10) 0.0301(3) Uani d . 1 . .
N N3 0.08772(12) 0.3279(4) 0.21778(17) 0.1016(10) Uani d . 1 . .
N N2 0.24777(8) 0.59170(16) 0.79554(10) 0.0329(3) Uani d . 1 . .
N N4 0.02224(13) 0.7155(5) 1.05338(18) 0.1116(12) Uani d . 1 . .
O O3 0.44483(8) 0.49496(17) 0.61595(11) 0.0388(3) Uani d . 1 . .
O O1 0.42110(7) 0.61450(15) 0.83403(9) 0.0346(2) Uani d . 1 . .
O O2 0.34658(9) 0.31413(14) 0.76697(11) 0.0425(3) Uani d . 1 . .
O O4 0.33940(6) 0.77503(12) 0.64328(8) 0.0324(2) Uani d . 1 . .
O O7 0.33332(9) 1.05982(14) 0.63862(11) 0.0495(3) Uani d . 1 . .
O O6 0.45155(8) 0.92939(18) 0.60150(11) 0.0544(4) Uani d . 1 . .
O O5 0.41150(7) 0.92986(13) 0.78030(9) 0.0355(2) Uani d . 1 . .
O O8 0.42600(10) 0.25981(17) 0.97318(11) 0.0434(3) Uani d . 1 . .
S S1 0.38443(2) 0.92315(4) 0.66620(3) 0.02701(9) Uani d . 1 . .
H H2A 0.3427(14) 0.238(3) 0.732(2) 0.067(8) Uiso d . 1 . .
H H1A 0.4624(15) 0.574(3) 0.8556(19) 0.064(7) Uiso d . 1 . .
H H1B 0.4282(13) 0.715(3) 0.8261(18) 0.058(6) Uiso d . 1 . .
H H3B 0.4378(13) 0.424(3) 0.5727(19) 0.056(7) Uiso d . 1 . .
H H3A 0.4849(15) 0.489(3) 0.6467(19) 0.056(7) Uiso d . 1 . .
H H8A 0.4679(15) 0.286(3) 0.9585(19) 0.063(8) Uiso d . 1 . .
H H8B 0.4116(15) 0.326(3) 1.0055(19) 0.064(8) Uiso d . 1 . .
H H2B 0.3675(14) 0.296(3) 0.823(2) 0.061(7) Uiso d . 1 . .

loop_
_atom_site_aniso_label
_atom_site_aniso_U_11
_atom_site_aniso_U_22
_atom_site_aniso_U_33
_atom_site_aniso_U_12
_atom_site_aniso_U_13
_atom_site_aniso_U_23
Co1 0.02677(11) 0.02351(11) 0.02545(11) 0.00010(7) -0.00204(7) -0.00148(7)
C1 0.0316(8) 0.0405(9) 0.0327(8) -0.0012(6) 0.0023(6) -0.0012(6)
C2 0.0370(9) 0.0605(11) 0.0289(8) 0.0078(8) 0.0010(6) -0.0021(7)
C3 0.0341(9) 0.0614(11) 0.0378(9) 0.0062(8) -0.0059(7) -0.0182(8)
C4 0.0348(9) 0.0563(11) 0.0511(10) -0.0131(8) -0.0028(8) -0.0128(9)
C5 0.0394(9) 0.0447(9) 0.0363(8) -0.0119(7) 0.0000(7) -0.0007(7)
C6 0.0388(10) 0.110(2) 0.0464(11) 0.0076(11) -0.0074(8) -0.0311(12)
C11 0.0381(9) 0.0525(10) 0.0334(8) 0.0079(7) -0.0038(7) -0.0001(7)
C10 0.0315(9) 0.0727(13) 0.0451(10) 0.0113(8) -0.0066(7) -0.0069(9)
C9 0.0324(9) 0.0639(12) 0.0426(9) 0.0018(8) 0.0046(7) -0.0099(9)
C8 0.0389(9) 0.0588(11) 0.0322(8) 0.0018(8) 0.0034(7) -0.0013(8)
C7 0.0337(8) 0.0475(10) 0.0322(8) 0.0072(7) 0.0006(6) 0.0016(7)
C12 0.0354(10) 0.124(2) 0.0489(11) 0.0140(12) 0.0011(9) -0.0121(13)
N1 0.0305(6) 0.0305(6) 0.0288(6) -0.0035(5) -0.0010(5) -0.0032(5)
N3 0.0550(12) 0.186(3) 0.0607(12) 0.0060(15) -0.0150(10) -0.0505(16)
N2 0.0325(7) 0.0356(7) 0.0304(6) 0.0035(5) 0.0006(5) -0.0003(5)
N4 0.0516(12) 0.221(4) 0.0632(13) 0.0348(16) 0.0122(10) -0.0199(17)
O3 0.0294(6) 0.0468(7) 0.0395(6) 0.0064(5) -0.0026(5) -0.0104(6)
O1 0.0353(6) 0.0319(6) 0.0347(6) 0.0007(5) -0.0092(5) 0.0009(5)
O2 0.0674(9) 0.0247(6) 0.0336(6) 0.0018(5) -0.0074(6) -0.0007(5)
O4 0.0357(5) 0.0252(5) 0.0345(5) -0.0051(4) -0.0090(4) 0.0020(4)
O7 0.0693(9) 0.0260(6) 0.0486(7) 0.0118(5) -0.0237(6) -0.0061(5)
O6 0.0519(8) 0.0647(9) 0.0490(8) -0.0221(7) 0.0196(6) -0.0117(6)
O5 0.0377(6) 0.0371(6) 0.0299(5) -0.0027(4) -0.0080(4) -0.0012(4)
O8 0.0548(9) 0.0387(7) 0.0370(7) 0.0002(6) 0.0053(6) -0.0015(5)
S1 0.03156(19) 0.02268(17) 0.02625(17) -0.00238(12) -0.00122(13) -0.00079(12)

loop_
_atom_type_symbol
_atom_type_description
_atom_type_scat_dispersion_real
_atom_type_scat_dispersion_imag
_atom_type_scat_source
C C 0.0033 0.0016 'International Tables Vol C Tables 4.2.6.8 and 6.1.1.4'
H H 0.0000 0.0000 'International Tables Vol C Tables 4.2.6.8 and 6.1.1.4'
N N 0.0061 0.0033 'International Tables Vol C Tables 4.2.6.8 and 6.1.1.4'
O O 0.0106 0.0060 'International Tables Vol C Tables 4.2.6.8 and 6.1.1.4'
S S 0.1246 0.1234 'International Tables Vol C Tables 4.2.6.8 and 6.1.1.4'
Co Co 0.3494 0.9721 'International Tables Vol C Tables 4.2.6.8 and 6.1.1.4'

loop_
_geom_angle_atom_site_label_1
_geom_angle_atom_site_label_2
_geom_angle_atom_site_label_3
_geom_angle_site_symmetry_1
_geom_angle_site_symmetry_3
_geom_angle
_geom_angle_publ_flag
O4 Co1 O2 . . 174.38(5) ?
O4 Co1 O3 . . 92.01(5) ?
O2 Co1 O3 . . 93.60(6) ?
O4 Co1 O1 . . 91.90(5) ?
O2 Co1 O1 . . 88.35(5) ?
O3 Co1 O1 . . 90.71(5) ?
O4 Co1 N1 . . 87.90(4) ?
O2 Co1 N1 . . 91.96(5) ?
O3 Co1 N1 . . 88.20(5) ?
O1 Co1 N1 . . 178.88(5) ?
O4 Co1 N2 . . 88.78(5) ?
O2 Co1 N2 . . 85.62(5) ?
O3 Co1 N2 . . 178.36(5) ?
O1 Co1 N2 . . 87.83(5) ?
N1 Co1 N2 . . 93.26(5) ?
N1 C1 C2 . . 122.71(16) ?
N1 C1 H1 . . 118.6 ?
C2 C1 H1 . . 118.6 ?
C1 C2 C3 . . 118.38(16) ?
C1 C2 H2 . . 120.8 ?
C3 C2 H2 . . 120.8 ?
C2 C3 C4 . . 119.65(15) ?
C2 C3 C6 . . 119.30(18) ?
C4 C3 C6 . . 121.05(19) ?
C5 C4 C3 . . 117.84(16) ?
C5 C4 H4 . . 121.1 ?
C3 C4 H4 . . 121.1 ?
N1 C5 C4 . . 123.36(16) ?
N1 C5 H5 . . 118.3 ?
C4 C5 H5 . . 118.3 ?
N3 C6 C3 . . 178.7(3) ?
N2 C11 C10 . . 123.56(15) ?
N2 C11 H11 . . 118.2 ?
C10 C11 H11 . . 118.2 ?
C11 C10 C9 . . 117.99(16) ?
C11 C10 H10 . . 121.0 ?
C9 C10 H10 . . 121.0 ?
C8 C9 C10 . . 119.42(16) ?
C8 C9 C12 . . 118.57(17) ?
C10 C9 C12 . . 121.97(17) ?
C7 C8 C9 . . 118.15(16) ?
C7 C8 H8 . . 120.9 ?
C9 C8 H8 . . 120.9 ?
N2 C7 C8 . . 123.66(16) ?
N2 C7 H7 . . 118.2 ?
C8 C7 H7 . . 118.2 ?
N4 C12 C9 . . 176.7(3) ?
C5 N1 C1 . . 118.01(13) ?
C5 N1 Co1 . . 122.05(11) ?
C1 N1 Co1 . . 119.91(10) ?
C7 N2 C11 . . 117.22(14) ?
C7 N2 Co1 . . 118.40(11) ?
C11 N2 Co1 . . 124.38(11) ?
Co1 O3 H3B . . 113.8(16) ?
Co1 O3 H3A . . 118.3(18) ?
H3B O3 H3A . . 112(2) ?
Co1 O1 H1A . . 126.8(17) ?
Co1 O1 H1B . . 105.6(15) ?
H1A O1 H1B . . 109(2) ?
Co1 O2 H2A . . 122.6(19) ?
Co1 O2 H2B . . 121.2(18) ?
H2A O2 H2B . . 111(3) ?
S1 O4 Co1 . . 134.02(6) ?
H8A O8 H8B . . 106(3) ?
O6 S1 O7 . . 108.88(9) ?
O6 S1 O5 . . 109.78(8) ?
O7 S1 O5 . . 109.74(7) ?
O6 S1 O4 . . 110.16(7) ?
O7 S1 O4 . . 108.25(7) ?
O5 S1 O4 . . 110.01(6) ?

loop_
_geom_bond_atom_site_label_1
_geom_bond_atom_site_label_2
_geom_bond_site_symmetry_2
_geom_bond_distance
_geom_bond_publ_flag
Co1 O4 . 2.0736(10) ?
Co1 O2 . 2.0802(12) ?
Co1 O3 . 2.0857(12) ?
Co1 O1 . 2.0947(11) ?
Co1 N1 . 2.1346(12) ?
Co1 N2 . 2.1997(13) ?
C1 N1 . 1.339(2) ?
C1 C2 . 1.374(2) ?
C1 H1 . 0.9300 ?
C2 C3 . 1.381(3) ?
C2 H2 . 0.9300 ?
C3 C4 . 1.384(3) ?
C3 C6 . 1.448(2) ?
C4 C5 . 1.373(2) ?
C4 H4 . 0.9300 ?
C5 N1 . 1.334(2) ?
C5 H5 . 0.9300 ?
C6 N3 . 1.134(3) ?
C11 N2 . 1.342(2) ?
C11 C10 . 1.375(2) ?
C11 H11 . 0.9300 ?
C10 C9 . 1.389(3) ?
C10 H10 . 0.9300 ?
C9 C8 . 1.381(2) ?
C9 C12 . 1.443(3) ?
C8 C7 . 1.377(2) ?
C8 H8 . 0.9300 ?
C7 N2 . 1.335(2) ?
C7 H7 . 0.9300 ?
C12 N4 . 1.128(3) ?
O3 H3B . 0.81(2) ?
O3 H3A . 0.76(3) ?
O1 H1A . 0.81(3) ?
O1 H1B . 0.86(3) ?
O2 H2A . 0.77(3) ?
O2 H2B . 0.77(3) ?
O4 S1 . 1.4745(10) ?
O7 S1 . 1.4639(12) ?
O6 S1 . 1.4612(13) ?
O5 S1 . 1.4728(11) ?
O8 H8A . 0.79(3) ?
O8 H8B . 0.74(3) ?

loop_
_geom_hbond_atom_site_label_D
_geom_hbond_atom_site_label_H
_geom_hbond_atom_site_label_A
_geom_hbond_site_symmetry_A
_geom_hbond_distance_DH
_geom_hbond_distance_HA
_geom_hbond_distance_DA
_geom_hbond_angle_DHA
O1 H1A O6 2_646 0.81(3) 1.95(3) 2.7451(18) 166(2)
O1 H1B O5 . 0.86(3) 1.90(3) 2.7203(17) 161(2)
O2 H2A O7 1_545 0.77(3) 1.89(3) 2.6654(18) 176(3)
O2 H2B O8 . 0.77(3) 2.09(3) 2.8667(19) 177(2)
O3 H3A O5 2_646 0.76(3) 2.00(3) 2.7493(17) 169(3)
O3 H3B O8 4_565 0.81(2) 1.98(2) 2.7850(19) 176(2)
O8 H8A O6 2_646 0.79(3) 2.02(3) 2.758(2) 156(3)

loop_
_geom_torsion_atom_site_label_1
_geom_torsion_atom_site_label_2
_geom_torsion_atom_site_label_3
_geom_torsion_atom_site_label_4
_geom_torsion_site_symmetry_1
_geom_torsion_site_symmetry_2
_geom_torsion_site_symmetry_3
_geom_torsion_site_symmetry_4
_geom_torsion
_geom_torsion_publ_flag
N1 C1 C2 C3 . . . . 0.5(3) ?
C1 C2 C3 C4 . . . . -1.5(3) ?
C1 C2 C3 C6 . . . . 178.54(18) ?
C2 C3 C4 C5 . . . . 0.7(3) ?
C6 C3 C4 C5 . . . . -179.39(19) ?
C3 C4 C5 N1 . . . . 1.3(3) ?
C2 C3 C6 N3 . . . . 28(15) ?
C4 C3 C6 N3 . . . . -152(15) ?
N2 C11 C10 C9 . . . . 0.7(3) ?
C11 C10 C9 C8 . . . . -0.5(3) ?
C11 C10 C9 C12 . . . . 177.1(2) ?
C10 C9 C8 C7 . . . . 0.1(3) ?
C12 C9 C8 C7 . . . . -177.5(2) ?
C9 C8 C7 N2 . . . . 0.0(3) ?
C8 C9 C12 N4 . . . . 36(6) ?
C10 C9 C12 N4 . . . . -141(6) ?
C4 C5 N1 C1 . . . . -2.4(3) ?
C4 C5 N1 Co1 . . . . 175.68(14) ?
C2 C1 N1 C5 . . . . 1.5(2) ?
C2 C1 N1 Co1 . . . . -176.65(13) ?
O4 Co1 N1 C5 . . . . -132.38(13) ?
O2 Co1 N1 C5 . . . . 42.01(13) ?
O3 Co1 N1 C5 . . . . 135.54(13) ?
O1 Co1 N1 C5 . . . . 148(2) ?
N2 Co1 N1 C5 . . . . -43.72(13) ?
O4 Co1 N1 C1 . . . . 45.68(12) ?
O2 Co1 N1 C1 . . . . -139.94(12) ?
O3 Co1 N1 C1 . . . . -46.40(12) ?
O1 Co1 N1 C1 . . . . -34(3) ?
N2 Co1 N1 C1 . . . . 134.33(12) ?
C8 C7 N2 C11 . . . . 0.1(3) ?
C8 C7 N2 Co1 . . . . 179.36(14) ?
C10 C11 N2 C7 . . . . -0.5(3) ?
C10 C11 N2 Co1 . . . . -179.68(15) ?
O4 Co1 N2 C7 . . . . -126.89(12) ?
O2 Co1 N2 C7 . . . . 53.57(13) ?
O3 Co1 N2 C7 . . . . -8.1(19) ?
O1 Co1 N2 C7 . . . . -34.94(13) ?
N1 Co1 N2 C7 . . . . 145.29(13) ?
O4 Co1 N2 C11 . . . . 52.27(14) ?
O2 Co1 N2 C11 . . . . -127.27(14) ?
O3 Co1 N2 C11 . . . . 171.1(18) ?
O1 Co1 N2 C11 . . . . 144.21(14) ?
N1 Co1 N2 C11 . . . . -35.56(14) ?
O2 Co1 O4 S1 . . . . 108.6(5) ?
O3 Co1 O4 S1 . . . . -74.67(10) ?
O1 Co1 O4 S1 . . . . 16.10(10) ?
N1 Co1 O4 S1 . . . . -162.80(10) ?
N2 Co1 O4 S1 . . . . 103.89(10) ?
Co1 O4 S1 O6 . . . . 85.97(11) ?
Co1 O4 S1 O7 . . . . -155.08(10) ?
Co1 O4 S1 O5 . . . . -35.18(12) ?
